data_2212634
loop_
_publ_author_name
'Orto, Peter J'
'Nichol, Gary S'
'Zheng, Zhiping'

_publ_section_title
;Redetermination of
 bis(acetonitrile-\k<i>N</i>)octa-\m~3~-selenido-tetrakis(triethylphosphine-\k<i>P</i>)hexarhenium(III)
 at 150K
;
_journal_coeditor_code LH2304
_journal_issue 3
_journal_name_full 'Acta Crystallographica Section E'
_journal_page_first m678
_journal_page_last m679
_journal_paper_doi 10.1107/S1600536807004989
_journal_volume 63
_journal_year 2007
_chemical_formula_iupac '[Re6 Se8 (C2 H3 N1)2 (C6 H15 P1)4] (Sb F6)2'
_chemical_formula_moiety 'C28 H66 N2 P4 Re6 Se8 2+ , 2 Sb F6 -'
_chemical_formula_sum 'C28 H66 F12 N2 P4 Re6 Sb2 Se8'
_chemical_formula_weight 2775.09
_chemical_name_systematic
;
bis(acetonitrile-\kN)octa-\m~3~selenido-tetrakis(triethylphosphine-
\kP)hexarhenium(III)
;
_space_group_IT_number 14
_symmetry_cell_setting monoclinic
_symmetry_space_group_name_Hall '-P 2yn'
_symmetry_space_group_name_H-M 'P 1 21/n 1'
_atom_sites_solution_hydrogens difmap
_atom_sites_solution_primary 'using known coordinates'
_atom_sites_solution_secondary difmap
_audit_creation_method SHELXL97
_cell_angle_alpha 90.00
_cell_angle_beta 105.24(3)
_cell_angle_gamma 90.00
_cell_formula_units_Z 2
_cell_length_a 13.010(3)
_cell_length_b 17.155(3)
_cell_length_c 13.438(3)
_cell_measurement_reflns_used 17172
_cell_measurement_temperature 150(2)
_cell_measurement_theta_max 27.5
_cell_measurement_theta_min 2.5
_cell_volume 2893.7(11)
_computing_cell_refinement 'EvalCCD (Duisenberg <i>et al.</i>,  2003)'
_computing_data_collection 'COLLECT (Nonius, 1998)'
_computing_data_reduction EvalCCD
_computing_molecular_graphics 'ORTEP-3 for Windows (Farrugia, 1997)'
_computing_publication_material 'SHELXTL and local programs'
_computing_structure_refinement 'SHELXTL (Sheldrick, 2001)'
_computing_structure_solution 'using known coordinates (Reference?)'
_diffrn_ambient_temperature 150(2)
_diffrn_measured_fraction_theta_full 0.994
_diffrn_measured_fraction_theta_max 0.994
_diffrn_measurement_device_type 'Nonius KappaCCD area-detector'
_diffrn_measurement_method '\f and \w'
_diffrn_radiation_monochromator graphite
_diffrn_radiation_source 'sealed tube'
_diffrn_radiation_type MoK\a
_diffrn_radiation_wavelength 0.71073
_diffrn_reflns_av_R_equivalents 0.0392
_diffrn_reflns_av_sigmaI/netI 0.0315
_diffrn_reflns_limit_h_max 16
_diffrn_reflns_limit_h_min -16
_diffrn_reflns_limit_k_max 22
_diffrn_reflns_limit_k_min -21
_diffrn_reflns_limit_l_max 17
_diffrn_reflns_limit_l_min -14
_diffrn_reflns_number 30352
_diffrn_reflns_theta_full 27.50
_diffrn_reflns_theta_max 27.50
_diffrn_reflns_theta_min 4.55
_diffrn_standards_number 0
_exptl_absorpt_coefficient_mu 18.618
_exptl_absorpt_correction_T_max 0.0502
_exptl_absorpt_correction_T_min 0.0305
_exptl_absorpt_correction_type gaussian
_exptl_absorpt_process_details '(SADABS; Sheldrick, 2006)'
_exptl_crystal_colour orange
_exptl_crystal_density_diffrn 3.185
_exptl_crystal_density_method 'not measured'
_exptl_crystal_description prism
_exptl_crystal_F_000 2480
_exptl_crystal_size_max 0.62
_exptl_crystal_size_mid 0.42
_exptl_crystal_size_min 0.40
_refine_diff_density_max 0.796
_refine_diff_density_min -1.006
_refine_ls_extinction_coef 0.000341(16)
_refine_ls_extinction_expression Fc^*^=kFc[1+0.001xFc^2^\l^3^/sin(2\q)]^-1/4^
_refine_ls_extinction_method 'SHELXTL (Sheldrick, 2001)'
_refine_ls_goodness_of_fit_ref 1.144
_refine_ls_hydrogen_treatment constr
_refine_ls_matrix_type full
_refine_ls_number_parameters 288
_refine_ls_number_reflns 6605
_refine_ls_number_restraints 0
_refine_ls_restrained_S_all 1.144
_refine_ls_R_factor_all 0.0374
_refine_ls_R_factor_gt 0.0235
_refine_ls_shift/su_max 0.002
_refine_ls_shift/su_mean 0.000
_refine_ls_structure_factor_coef Fsqd
_refine_ls_weighting_details 'calc w = 1/[\s^2^(Fo^2^)+7.3346P] where P=(Fo^2^+2Fc^2^)/3'
_refine_ls_weighting_scheme calc
_refine_ls_wR_factor_gt 0.0413
_refine_ls_wR_factor_ref 0.0448
_reflns_number_gt 5470
_reflns_number_total 6605
_reflns_threshold_expression I>2\s(I)
_cod_data_source_file lh2304.cif
_cod_data_source_block I
_cod_original_cell_volume 2893.8(10)
_cod_original_sg_symbol_H-M 'P 21/n'
_cod_database_code 2212634
_cod_database_fobs_code 2212634

loop_
_symmetry_equiv_pos_as_xyz
'x, y, z'
'-x+1/2, y+1/2, -z+1/2'
'-x, -y, -z'
'x-1/2, -y-1/2, z-1/2'

loop_
_atom_site_type_symbol
_atom_site_label
_atom_site_fract_x
_atom_site_fract_y
_atom_site_fract_z
_atom_site_U_iso_or_equiv
_atom_site_adp_type
_atom_site_calc_flag
_atom_site_refinement_flags
_atom_site_occupancy
Re Re1 0.639696(13) 0.533058(11) 0.560393(14) 0.01103(5) Uani d . 1
Re Re2 0.449147(14) 0.598005(11) 0.524497(14) 0.01107(5) Uani d . 1
Re Re3 0.511667(14) 0.533872(11) 0.372036(14) 0.01126(5) Uani d . 1
Se Se1 0.66998(3) 0.40526(3) 0.65705(4) 0.01443(10) Uani d . 1
Se Se2 0.57342(4) 0.59239(3) 0.70395(4) 0.01448(10) Uani d . 1
Se Se3 0.69244(4) 0.47042(3) 0.41186(4) 0.01476(10) Uani d . 1
Se Se4 0.59530(4) 0.65752(3) 0.45748(4) 0.01462(10) Uani d . 1
P P1 0.82377(9) 0.57933(7) 0.64057(10) 0.0149(3) Uani d . 1
P P2 0.37905(9) 0.72502(7) 0.56445(10) 0.0146(3) Uani d . 1
N N1 0.5254(3) 0.5711(2) 0.2262(3) 0.0151(9) Uani d . 1
C C1 0.8958(4) 0.5289(3) 0.7580(4) 0.0225(12) Uani d . 1
H H1A 0.8993 0.4728 0.7419 0.027 Uiso calc R 1
H H1B 0.9698 0.5489 0.7781 0.027 Uiso calc R 1
C C2 0.8495(5) 0.5366(4) 0.8501(4) 0.0326(14) Uani d . 1
H H2A 0.8418 0.5919 0.8649 0.049 Uiso calc R 1
H H2B 0.8972 0.5115 0.9103 0.049 Uiso calc R 1
H H2C 0.7795 0.5113 0.8345 0.049 Uiso calc R 1
C C3 0.9178(4) 0.5694(3) 0.5620(4) 0.0228(12) Uani d . 1
H H3A 0.9898 0.5830 0.6049 0.027 Uiso calc R 1
H H3B 0.9196 0.5140 0.5416 0.027 Uiso calc R 1
C C4 0.8933(4) 0.6196(4) 0.4644(4) 0.0318(14) Uani d . 1
H H4A 0.8205 0.6091 0.4231 0.048 Uiso calc R 1
H H4B 0.9437 0.6071 0.4239 0.048 Uiso calc R 1
H H4C 0.8999 0.6748 0.4836 0.048 Uiso calc R 1
C C5 0.8285(4) 0.6833(3) 0.6753(4) 0.0232(12) Uani d . 1
H H5A 0.7970 0.7137 0.6120 0.028 Uiso calc R 1
H H5B 0.7828 0.6914 0.7229 0.028 Uiso calc R 1
C C6 0.9390(4) 0.7167(3) 0.7261(5) 0.0323(14) Uani d . 1
H H6A 0.9711 0.6878 0.7896 0.048 Uiso calc R 1
H H6B 0.9323 0.7718 0.7426 0.048 Uiso calc R 1
H H6C 0.9843 0.7119 0.6786 0.048 Uiso calc R 1
C C7 0.2559(4) 0.7573(3) 0.4713(4) 0.0211(11) Uani d . 1
H H7A 0.2402 0.8113 0.4887 0.025 Uiso calc R 1
H H7B 0.2684 0.7583 0.4018 0.025 Uiso calc R 1
C C8 0.1574(4) 0.7066(3) 0.4672(4) 0.0285(13) Uani d . 1
H H8A 0.1692 0.6540 0.4438 0.043 Uiso calc R 1
H H8B 0.0949 0.7297 0.4190 0.043 Uiso calc R 1
H H8C 0.1453 0.7037 0.5361 0.043 Uiso calc R 1
C C9 0.3480(4) 0.7250(3) 0.6890(4) 0.0212(11) Uani d . 1
H H9A 0.2999 0.6804 0.6901 0.025 Uiso calc R 1
H H9B 0.4149 0.7152 0.7429 0.025 Uiso calc R 1
C C10 0.2969(5) 0.7976(4) 0.7188(5) 0.0402(16) Uani d . 1
H H10A 0.3437 0.8425 0.7194 0.060 Uiso calc R 1
H H10B 0.2858 0.7907 0.7876 0.060 Uiso calc R 1
H H10C 0.2282 0.8067 0.6687 0.060 Uiso calc R 1
C C11 0.4646(4) 0.8098(3) 0.5668(4) 0.0204(11) Uani d . 1
H H11A 0.4814 0.8136 0.4992 0.024 Uiso calc R 1
H H11B 0.4243 0.8572 0.5751 0.024 Uiso calc R 1
C C12 0.5696(4) 0.8091(3) 0.6519(5) 0.0297(14) Uani d . 1
H H12A 0.5546 0.8154 0.7192 0.045 Uiso calc R 1
H H12B 0.6150 0.8520 0.6407 0.045 Uiso calc R 1
H H12C 0.6063 0.7594 0.6503 0.045 Uiso calc R 1
C C13 0.5351(4) 0.5874(3) 0.1478(4) 0.0206(11) Uani d . 1
C C14 0.5478(4) 0.6082(4) 0.0466(4) 0.0337(15) Uani d . 1
H H14A 0.6217 0.5992 0.0450 0.051 Uiso calc R 1
H H14B 0.5299 0.6633 0.0328 0.051 Uiso calc R 1
H H14C 0.5001 0.5760 -0.0062 0.051 Uiso calc R 1
Sb Sb1 0.73332(3) 0.91633(2) 0.39924(3) 0.02375(9) Uani d . 1
F F1 0.7830(4) 0.8151(2) 0.4290(4) 0.0704(14) Uani d . 1
F F2 0.8103(3) 0.9449(3) 0.5322(3) 0.0697(14) Uani d . 1
F F3 0.8542(3) 0.9374(2) 0.3531(3) 0.0460(10) Uani d . 1
F F4 0.6602(3) 0.8872(3) 0.2656(3) 0.0634(13) Uani d . 1
F F5 0.6120(3) 0.8954(2) 0.4439(3) 0.0502(10) Uani d . 1
F F6 0.6871(4) 1.0185(2) 0.3723(4) 0.0855(17) Uani d . 1

loop_
_atom_site_aniso_label
_atom_site_aniso_U_11
_atom_site_aniso_U_22
_atom_site_aniso_U_33
_atom_site_aniso_U_12
_atom_site_aniso_U_13
_atom_site_aniso_U_23
Re1 0.01019(9) 0.01073(10) 0.01163(10) -0.00072(7) 0.00191(7) -0.00061(8)
Re2 0.01140(9) 0.00994(10) 0.01146(10) 0.00004(7) 0.00230(7) -0.00060(8)
Re3 0.01176(9) 0.01113(10) 0.01079(10) -0.00032(7) 0.00276(7) -0.00004(8)
Se1 0.0140(2) 0.0139(2) 0.0142(2) 0.00134(18) 0.00157(17) 0.0007(2)
Se2 0.0156(2) 0.0142(2) 0.0129(2) -0.00072(18) 0.00240(18) -0.0024(2)
Se3 0.0137(2) 0.0156(2) 0.0158(2) 0.00021(18) 0.00523(17) -0.0011(2)
Se4 0.0150(2) 0.0120(2) 0.0165(2) -0.00182(18) 0.00345(18) 0.0006(2)
P1 0.0123(6) 0.0155(6) 0.0154(6) -0.0016(5) 0.0011(5) 0.0000(5)
P2 0.0169(6) 0.0134(6) 0.0135(6) 0.0012(5) 0.0040(5) -0.0007(5)
N1 0.017(2) 0.011(2) 0.018(2) 0.0004(16) 0.0061(16) 0.0020(18)
C1 0.014(2) 0.027(3) 0.023(3) 0.000(2) -0.003(2) 0.003(2)
C2 0.032(3) 0.042(4) 0.020(3) -0.006(3) 0.001(2) 0.005(3)
C3 0.015(2) 0.029(3) 0.027(3) 0.002(2) 0.009(2) -0.001(3)
C4 0.028(3) 0.041(4) 0.027(3) -0.005(3) 0.009(2) 0.005(3)
C5 0.019(3) 0.020(3) 0.028(3) 0.000(2) 0.001(2) -0.001(2)
C6 0.024(3) 0.023(3) 0.044(4) -0.005(2) -0.001(3) -0.007(3)
C7 0.022(3) 0.019(3) 0.022(3) 0.007(2) 0.005(2) 0.001(2)
C8 0.020(3) 0.031(3) 0.032(3) 0.005(2) 0.003(2) -0.008(3)
C9 0.030(3) 0.018(3) 0.017(3) 0.000(2) 0.008(2) -0.003(2)
C10 0.068(5) 0.033(4) 0.022(3) 0.017(3) 0.015(3) -0.002(3)
C11 0.027(3) 0.014(3) 0.021(3) 0.002(2) 0.006(2) 0.002(2)
C12 0.029(3) 0.021(3) 0.035(4) -0.012(2) 0.003(2) -0.009(3)
C13 0.019(3) 0.019(3) 0.022(3) -0.002(2) 0.002(2) 0.000(2)
C14 0.030(3) 0.050(4) 0.020(3) -0.016(3) 0.005(2) 0.009(3)
Sb1 0.01872(17) 0.0293(2) 0.0237(2) -0.00210(14) 0.00649(14) 0.00040(17)
F1 0.083(3) 0.045(3) 0.091(4) 0.020(2) 0.036(3) 0.022(3)
F2 0.035(2) 0.135(4) 0.038(2) -0.001(2) 0.0072(17) -0.038(3)
F3 0.0253(18) 0.080(3) 0.036(2) -0.0141(18) 0.0136(15) 0.002(2)
F4 0.032(2) 0.122(4) 0.035(2) -0.016(2) 0.0068(17) -0.023(2)
F5 0.0293(19) 0.084(3) 0.044(2) -0.0110(19) 0.0200(16) -0.005(2)
F6 0.080(3) 0.038(3) 0.144(5) 0.022(2) 0.037(3) 0.025(3)

loop_
_atom_type_symbol
_atom_type_description
_atom_type_scat_dispersion_real
_atom_type_scat_dispersion_imag
_atom_type_scat_source
C C 0.0033 0.0016 'International Tables Vol C Tables 4.2.6.8 and 6.1.1.4'
H H 0.0000 0.0000 'International Tables Vol C Tables 4.2.6.8 and 6.1.1.4'
N N 0.0061 0.0033 'International Tables Vol C Tables 4.2.6.8 and 6.1.1.4'
F F 0.0171 0.0103 'International Tables Vol C Tables 4.2.6.8 and 6.1.1.4'
P P 0.1023 0.0942 'International Tables Vol C Tables 4.2.6.8 and 6.1.1.4'
Se Se -0.0929 2.2259 'International Tables Vol C Tables 4.2.6.8 and 6.1.1.4'
Sb Sb -0.5866 1.5461 'International Tables Vol C Tables 4.2.6.8 and 6.1.1.4'
Re Re -1.0185 7.2310 'International Tables Vol C Tables 4.2.6.8 and 6.1.1.4'

loop_
_geom_angle_atom_site_label_1
_geom_angle_atom_site_label_2
_geom_angle_atom_site_label_3
_geom_angle_site_symmetry_1
_geom_angle_site_symmetry_3
_geom_angle
Re2 Re1 Re2 . 3_666 89.829(19)
Re2 Re1 Re3 . . 59.85(2)
Re2 Re1 Re3 . 3_666 59.824(15)
Re2 Re1 Re3 3_666 3_666 59.835(13)
Re2 Re1 Re3 3_666 . 59.792(14)
Re2 Re1 Se1 . . 118.139(19)
Re2 Re1 Se1 3_666 . 58.37(2)
Re2 Re1 Se2 . . 58.50(2)
Re2 Re1 Se2 3_666 . 118.283(17)
Re2 Re1 Se3 . . 118.25(3)
Re2 Re1 Se3 3_666 . 58.283(16)
Re2 Re1 Se4 . . 58.372(19)
Re2 Re1 Se4 3_666 . 118.10(2)
Re2 Re1 P1 . . 134.05(3)
Re2 Re1 P1 3_666 . 136.12(3)
Re3 Re1 Re3 . 3_666 89.56(2)
Re3 Re1 Se1 . . 118.139(15)
Re3 Re1 Se1 3_666 . 58.326(16)
Re3 Re1 Se2 . . 118.326(18)
Re3 Re1 Se2 3_666 . 58.46(2)
Re3 Re1 Se3 . . 58.422(17)
Re3 Re1 Se3 3_666 . 118.10(2)
Re3 Re1 Se4 . . 58.314(15)
Re3 Re1 Se4 3_666 . 118.175(18)
Re3 Re1 P1 . . 135.06(4)
Re3 Re1 P1 3_666 . 135.36(3)
Se1 Re1 Se2 . . 89.74(2)
Se1 Re1 Se3 . . 89.95(2)
Se1 Re1 Se4 . . 175.697(16)
Se1 Re1 P1 . . 92.98(4)
Se2 Re1 Se3 . . 175.91(4)
Se2 Re1 Se4 . . 90.16(2)
Se2 Re1 P1 . . 91.35(4)
Se3 Re1 Se4 . . 89.85(2)
Se3 Re1 P1 . . 92.74(4)
Se4 Re1 P1 . . 91.32(4)
Re1 Re2 Re1 . 3_666 90.17(2)
Re1 Re2 Re3 . . 59.99(2)
Re1 Re2 Re3 . 3_666 59.979(15)
Re1 Re2 Re3 3_666 3_666 59.98(2)
Re1 Re2 Re3 3_666 . 59.942(13)
Re1 Re2 Se1 . 3_666 118.37(3)
Re1 Re2 Se1 3_666 3_666 58.441(16)
Re1 Re2 Se2 . . 58.40(2)
Re1 Re2 Se2 3_666 . 118.453(18)
Re1 Re2 Se3 . 3_666 118.457(19)
Re1 Re2 Se3 3_666 3_666 58.276(17)
Re1 Re2 Se4 . . 58.491(18)
Re1 Re2 Se4 3_666 . 118.336(17)
Re1 Re2 P2 . . 135.45(3)
Re1 Re2 P2 3_666 . 134.24(3)
Re3 Re2 Re3 . 3_666 89.732(14)
Re3 Re2 Se1 3_666 3_666 118.402(16)
Re3 Re2 Se1 . 3_666 58.386(17)
Re3 Re2 Se2 . . 118.364(19)
Re3 Re2 Se2 3_666 . 58.481(14)
Re3 Re2 Se3 3_666 3_666 58.488(17)
Re3 Re2 Se3 . 3_666 118.20(2)
Re3 Re2 Se4 . . 58.40(2)
Re3 Re2 Se4 3_666 . 118.449(17)
Re3 Re2 P2 . . 137.97(3)
Re3 Re2 P2 3_666 . 132.29(3)
Se1 Re2 Se2 3_666 . 176.107(18)
Se1 Re2 Se3 3_666 3_666 89.99(3)
Se1 Re2 Se4 3_666 . 89.59(3)
Se1 Re2 P2 3_666 . 93.53(3)
Se2 Re2 Se3 . 3_666 89.99(3)
Se2 Re2 Se4 . . 90.17(3)
Se2 Re2 P2 . . 90.36(3)
Se3 Re2 Se4 3_666 . 176.040(18)
Se3 Re2 P2 3_666 . 89.57(4)
Se4 Re2 P2 . . 94.38(4)
Re1 Re3 Re1 . 3_666 90.44(2)
Re1 Re3 Re2 . . 60.168(15)
Re1 Re3 Re2 3_666 3_666 60.195(13)
Re1 Re3 Re2 3_666 . 60.221(18)
Re1 Re3 Re2 . 3_666 60.227(11)
Re1 Re3 Se1 3_666 3_666 58.603(18)
Re1 Re3 Se1 . 3_666 118.75(3)
Re1 Re3 Se2 3_666 3_666 58.527(17)
Re1 Re3 Se2 . 3_666 118.871(18)
Re1 Re3 Se3 . . 58.34(2)
Re1 Re3 Se3 3_666 . 118.596(19)
Re1 Re3 Se4 . . 58.611(17)
Re1 Re3 Se4 3_666 . 118.794(18)
Re1 Re3 N1 . . 134.86(10)
Re1 Re3 N1 3_666 . 134.70(10)
Re2 Re3 Re2 . 3_666 90.266(15)
Re2 Re3 Se1 3_666 3_666 118.79(2)
Re2 Re3 Se1 . 3_666 58.59(3)
Re2 Re3 Se2 3_666 3_666 58.65(2)
Re2 Re3 Se2 . 3_666 118.738(18)
Re2 Re3 Se3 . . 118.49(3)
Re2 Re3 Se3 3_666 . 58.412(18)
Re2 Re3 Se4 . . 58.579(17)
Re2 Re3 Se4 3_666 . 118.83(2)
Re2 Re3 N1 . . 135.53(11)
Re2 Re3 N1 3_666 . 134.20(11)
Se1 Re3 Se2 3_666 3_666 89.95(2)
Se1 Re3 Se3 3_666 . 176.492(18)
Se1 Re3 Se4 3_666 . 89.82(2)
Se1 Re3 N1 3_666 . 92.03(11)
Se2 Re3 Se3 3_666 . 90.05(2)
Se2 Re3 Se4 3_666 . 176.806(18)
Se2 Re3 N1 3_666 . 91.08(11)
Se3 Re3 Se4 . . 89.99(2)
Se3 Re3 N1 . . 91.48(11)
Se4 Re3 N1 . . 92.11(11)
Re1 Se1 Re2 . 3_666 63.192(15)
Re1 Se1 Re3 . 3_666 63.071(19)
Re2 Se1 Re3 3_666 3_666 63.02(3)
Re1 Se2 Re2 . . 63.105(18)
Re1 Se2 Re3 . 3_666 63.016(17)
Re2 Se2 Re3 . 3_666 62.868(17)
Re1 Se3 Re2 . 3_666 63.44(2)
Re1 Se3 Re3 . . 63.24(3)
Re2 Se3 Re3 3_666 . 63.102(18)
Re1 Se4 Re2 . . 63.137(18)
Re1 Se4 Re3 . . 63.07(2)
Re2 Se4 Re3 . . 63.021(16)
Re1 P1 C1 . . 116.14(17)
Re1 P1 C3 . . 115.88(18)
Re1 P1 C5 . . 112.56(16)
C1 P1 C3 . . 100.7(2)
C1 P1 C5 . . 105.3(2)
C3 P1 C5 . . 104.8(3)
Re2 P2 C7 . . 114.97(17)
Re2 P2 C9 . . 112.47(17)
Re2 P2 C11 . . 116.55(18)
C7 P2 C9 . . 105.1(2)
C7 P2 C11 . . 100.9(2)
C9 P2 C11 . . 105.4(2)
Re3 N1 C13 . . 176.5(4)
P1 C1 H1A . . 108.3
P1 C1 H1B . . 108.3
P1 C1 C2 . . 116.1(4)
H1A C1 H1B . . 107.4
H1A C1 C2 . . 108.3
H1B C1 C2 . . 108.3
C1 C2 H2A . . 109.5
C1 C2 H2B . . 109.5
C1 C2 H2C . . 109.5
H2A C2 H2B . . 109.5
H2A C2 H2C . . 109.5
H2B C2 H2C . . 109.5
P1 C3 H3A . . 108.5
P1 C3 H3B . . 108.5
P1 C3 C4 . . 115.0(4)
H3A C3 H3B . . 107.5
H3A C3 C4 . . 108.5
H3B C3 C4 . . 108.5
C3 C4 H4A . . 109.5
C3 C4 H4B . . 109.5
C3 C4 H4C . . 109.5
H4A C4 H4B . . 109.5
H4A C4 H4C . . 109.5
H4B C4 H4C . . 109.5
P1 C5 H5A . . 108.3
P1 C5 H5B . . 108.3
P1 C5 C6 . . 116.1(4)
H5A C5 H5B . . 107.4
H5A C5 C6 . . 108.3
H5B C5 C6 . . 108.3
C5 C6 H6A . . 109.5
C5 C6 H6B . . 109.5
C5 C6 H6C . . 109.5
H6A C6 H6B . . 109.5
H6A C6 H6C . . 109.5
H6B C6 H6C . . 109.5
P2 C7 H7A . . 108.5
P2 C7 H7B . . 108.5
P2 C7 C8 . . 115.0(4)
H7A C7 H7B . . 107.5
H7A C7 C8 . . 108.5
H7B C7 C8 . . 108.5
C7 C8 H8A . . 109.5
C7 C8 H8B . . 109.5
C7 C8 H8C . . 109.5
H8A C8 H8B . . 109.5
H8A C8 H8C . . 109.5
H8B C8 H8C . . 109.5
P2 C9 H9A . . 107.9
P2 C9 H9B . . 107.9
P2 C9 C10 . . 117.5(4)
H9A C9 H9B . . 107.2
H9A C9 C10 . . 107.9
H9B C9 C10 . . 107.9
C9 C10 H10A . . 109.5
C9 C10 H10B . . 109.5
C9 C10 H10C . . 109.5
H10A C10 H10B . . 109.5
H10A C10 H10C . . 109.5
H10B C10 H10C . . 109.5
P2 C11 H11A . . 108.5
P2 C11 H11B . . 108.5
P2 C11 C12 . . 115.2(4)
H11A C11 H11B . . 107.5
H11A C11 C12 . . 108.5
H11B C11 C12 . . 108.5
C11 C12 H12A . . 109.5
C11 C12 H12B . . 109.5
C11 C12 H12C . . 109.5
H12A C12 H12B . . 109.5
H12A C12 H12C . . 109.5
H12B C12 H12C . . 109.5
N1 C13 C14 . . 179.8(6)
C13 C14 H14A . . 109.5
C13 C14 H14B . . 109.5
C13 C14 H14C . . 109.5
H14A C14 H14B . . 109.5
H14A C14 H14C . . 109.5
H14B C14 H14C . . 109.5
F1 Sb1 F2 . . 88.3(2)
F1 Sb1 F3 . . 88.65(19)
F1 Sb1 F4 . . 91.0(2)
F1 Sb1 F5 . . 91.6(2)
F1 Sb1 F6 . . 178.4(2)
F2 Sb1 F3 . . 88.87(17)
F2 Sb1 F4 . . 178.32(17)
F2 Sb1 F5 . . 91.66(17)
F2 Sb1 F6 . . 90.2(2)
F3 Sb1 F4 . . 89.60(17)
F3 Sb1 F5 . . 179.44(16)
F3 Sb1 F6 . . 90.6(2)
F4 Sb1 F5 . . 89.88(17)
F4 Sb1 F6 . . 90.4(2)
F5 Sb1 F6 . . 89.2(2)

loop_
_geom_bond_atom_site_label_1
_geom_bond_atom_site_label_2
_geom_bond_site_symmetry_2
_geom_bond_distance
Re1 Re2 . 2.6440(6)
Re1 Re2 3_666 2.6457(5)
Re1 Re3 . 2.6392(9)
Re1 Re3 3_666 2.6383(6)
Re1 Se1 . 2.5259(6)
Re1 Se2 . 2.5250(7)
Re1 Se3 . 2.5159(7)
Re1 Se4 . 2.5269(7)
Re1 P1 . 2.4839(13)
Re2 Re1 3_666 2.6457(5)
Re2 Re3 . 2.6355(6)
Re2 Re3 3_666 2.6341(5)
Re2 Se1 3_666 2.5239(10)
Re2 Se2 . 2.5278(10)
Re2 Se3 3_666 2.5161(7)
Re2 Se4 . 2.5237(7)
Re2 P2 . 2.4749(13)
Re3 Re1 3_666 2.6383(6)
Re3 Re2 3_666 2.6342(5)
Re3 Se1 3_666 2.5184(7)
Re3 Se2 3_666 2.5231(7)
Re3 Se3 . 2.5181(7)
Re3 Se4 . 2.5188(7)
Re3 N1 . 2.113(4)
Se1 Re2 3_666 2.5239(10)
Se1 Re3 3_666 2.5184(7)
Se2 Re3 3_666 2.5232(7)
Se3 Re2 3_666 2.5161(7)
P1 C1 . 1.828(5)
P1 C3 . 1.822(5)
P1 C5 . 1.841(5)
P2 C7 . 1.840(5)
P2 C9 . 1.822(5)
P2 C11 . 1.827(5)
N1 C13 . 1.129(6)
C1 H1A . 0.9900
C1 H1B . 0.9900
C1 C2 . 1.518(8)
C2 H2A . 0.9800
C2 H2B . 0.9800
C2 H2C . 0.9800
C3 H3A . 0.9900
C3 H3B . 0.9900
C3 C4 . 1.532(7)
C4 H4A . 0.9800
C4 H4B . 0.9800
C4 H4C . 0.9800
C5 H5A . 0.9900
C5 H5B . 0.9900
C5 C6 . 1.531(7)
C6 H6A . 0.9800
C6 H6B . 0.9800
C6 H6C . 0.9800
C7 H7A . 0.9900
C7 H7B . 0.9900
C7 C8 . 1.537(7)
C8 H8A . 0.9800
C8 H8B . 0.9800
C8 H8C . 0.9800
C9 H9A . 0.9900
C9 H9B . 0.9900
C9 C10 . 1.515(7)
C10 H10A . 0.9800
C10 H10B . 0.9800
C10 H10C . 0.9800
C11 H11A . 0.9900
C11 H11B . 0.9900
C11 C12 . 1.534(7)
C12 H12A . 0.9800
C12 H12B . 0.9800
C12 H12C . 0.9800
C13 C14 . 1.457(7)
C14 H14A . 0.9800
C14 H14B . 0.9800
C14 H14C . 0.9800
Sb1 F1 . 1.860(4)
Sb1 F2 . 1.870(4)
Sb1 F3 . 1.872(3)
Sb1 F4 . 1.865(4)
Sb1 F5 . 1.866(3)
Sb1 F6 . 1.857(4)
